data_7006575
loop_
_publ_author_name
'Christensen, Aase'
'Mayer, Christoph'
'Jensen, Frank'
'Bond, Andrew D.'
'McKenzie, Christine J.'

_publ_section_title
;
 Controlled formation and topologies of thiophenolate-based
 macrocycles: rings, cylinders and bowls.
;
_journal_issue 1
_journal_name_full 'Dalton transactions (Cambridge, England : 2003)'
_journal_page_first 108
_journal_page_last 120
_journal_paper_doi 10.1039/b512068c
_journal_year 2006
_chemical_formula_moiety 'C27 H32 N2 O2 Pd S2'
_chemical_formula_sum 'C27 H32 N2 O2 Pd S2'
_chemical_formula_weight 587.07
_space_group_IT_number 15
_symmetry_cell_setting monoclinic
_symmetry_space_group_name_Hall '-C 2yc'
_symmetry_space_group_name_H-M 'C 1 2/c 1'
_atom_sites_solution_hydrogens geom
_atom_sites_solution_primary direct
_atom_sites_solution_secondary difmap
_cell_angle_alpha 90.00
_cell_angle_beta 100.795(3)
_cell_angle_gamma 90.00
_cell_formula_units_Z 4
_cell_length_a 36.323(4)
_cell_length_b 8.3434(12)
_cell_length_c 8.5289(12)
_cell_measurement_reflns_used 364
_cell_measurement_temperature 180(2)
_cell_measurement_theta_max 20.12
_cell_measurement_theta_min 3.42
_cell_volume 2539.0(6)
_computing_cell_refinement 'SAINT v.7.06a (Bruker, 2003)'
_computing_data_collection 'APEX2 v.1.0-8 (Bruker-Nonius, 2003)'
_computing_data_reduction 'SAINT v.7.06a (Bruker, 2003)'
_computing_molecular_graphics 'SHELXTL v.6.10 (Sheldrick, 2000)'
_computing_publication_material 'SHELXTL v.6.10 (Sheldrick, 2000)'
_computing_structure_refinement 'SHELXTL v.6.10 (Sheldrick, 2000)'
_computing_structure_solution 'SHELXTL v.6.10 (Sheldrick, 2000)'
_diffrn_ambient_temperature 180(2)
_diffrn_measured_fraction_theta_full 0.928
_diffrn_measured_fraction_theta_max 0.928
_diffrn_measurement_device_type 'Bruker-Nonius X8APEX-II CCD'
_diffrn_measurement_method 'thin-slice \w and \f scans'
_diffrn_radiation_monochromator graphite
_diffrn_radiation_source 'fine-focus sealed tube'
_diffrn_radiation_type MoK\a
_diffrn_radiation_wavelength 0.71073
_diffrn_reflns_av_R_equivalents 0.1061
_diffrn_reflns_av_sigmaI/netI 0.1684
_diffrn_reflns_limit_h_max 42
_diffrn_reflns_limit_h_min -22
_diffrn_reflns_limit_k_max 9
_diffrn_reflns_limit_k_min -9
_diffrn_reflns_limit_l_max 9
_diffrn_reflns_limit_l_min -10
_diffrn_reflns_number 4803
_diffrn_reflns_theta_full 25.03
_diffrn_reflns_theta_max 25.03
_diffrn_reflns_theta_min 3.57
_diffrn_standards_number 0
_exptl_absorpt_coefficient_mu 0.923
_exptl_absorpt_correction_T_max 0.995
_exptl_absorpt_correction_T_min 0.513
_exptl_absorpt_correction_type multi-scan
_exptl_absorpt_process_details
;
SADABS v.2.10 (Sheldrick, 2003)
Ratio of minimum to maximum apparent transmission: 0.515872
;
_exptl_crystal_colour orange
_exptl_crystal_density_diffrn 1.536
_exptl_crystal_density_method 'not measured'
_exptl_crystal_description plate
_exptl_crystal_F_000 1208
_exptl_crystal_size_max 0.01
_exptl_crystal_size_mid 0.01
_exptl_crystal_size_min 0.005
_refine_diff_density_max 1.089
_refine_diff_density_min -0.702
_refine_diff_density_rms 0.167
_refine_ls_extinction_method none
_refine_ls_goodness_of_fit_ref 1.002
_refine_ls_hydrogen_treatment constr
_refine_ls_matrix_type full
_refine_ls_number_parameters 87
_refine_ls_number_reflns 2083
_refine_ls_number_restraints 0
_refine_ls_restrained_S_all 1.002
_refine_ls_R_factor_all 0.1563
_refine_ls_R_factor_gt 0.0723
_refine_ls_shift/su_max 0.000
_refine_ls_shift/su_mean 0.000
_refine_ls_structure_factor_coef Fsqd
_refine_ls_weighting_details 'calc w=1/[\s^2^(Fo^2^)+(0.0896P)^2^+0.0000P] where P=(Fo^2^+2Fc^2^)/3'
_refine_ls_weighting_scheme calc
_refine_ls_wR_factor_gt 0.1524
_refine_ls_wR_factor_ref 0.2005
_reflns_number_gt 1093
_reflns_number_total 2083
_reflns_threshold_expression I>2\s(I)
_cod_data_source_file b512068c.txt
_cod_data_source_block 4
_cod_original_sg_symbol_H-M C2/c
_cod_database_code 7006575

loop_
_symmetry_equiv_pos_as_xyz
'x, y, z'
'x, -y, z+1/2'
'x+1/2, y+1/2, z'
'x+1/2, -y+1/2, z+1/2'
'-x, -y, -z'
'-x, y, -z-1/2'
'-x+1/2, -y+1/2, -z'
'-x+1/2, y+1/2, -z-1/2'

loop_
_atom_site_label
_atom_site_type_symbol
_atom_site_fract_x
_atom_site_fract_y
_atom_site_fract_z
_atom_site_U_iso_or_equiv
_atom_site_adp_type
_atom_site_occupancy
_atom_site_symmetry_multiplicity
_atom_site_calc_flag
_atom_site_refinement_flags
_atom_site_disorder_assembly
_atom_site_disorder_group
Pd1 Pd 0.5000 0.27163(13) 0.7500 0.0267(5) Uani 1 2 d S . .
S1 S 0.45746(8) 0.0723(3) 0.7026(4) 0.0377(9) Uani 1 1 d . . .
O1 O 0.3862(2) -0.2560(8) 0.4148(11) 0.054(2) Uani 1 1 d . . .
N1 N 0.4590(2) 0.4432(9) 0.7155(10) 0.018(2) Uani 1 1 d . . .
C1 C 0.4187(3) 0.1380(13) 0.5687(14) 0.033(3) Uiso 1 1 d . . .
C2 C 0.3961(3) 0.0251(12) 0.4721(13) 0.031(3) Uiso 1 1 d . . .
C3 C 0.3621(3) 0.0675(11) 0.3708(13) 0.028(3) Uiso 1 1 d . . .
H3A H 0.3473 -0.0132 0.3107 0.034 Uiso 1 1 calc R . .
C4 C 0.3502(3) 0.2258(12) 0.3584(13) 0.032(3) Uiso 1 1 d . . .
C5 C 0.3716(3) 0.3396(13) 0.4466(14) 0.034(3) Uiso 1 1 d . . .
H5A H 0.3636 0.4481 0.4402 0.041 Uiso 1 1 calc R . .
C6 C 0.4060(3) 0.2971(12) 0.5483(13) 0.027(2) Uiso 1 1 d . . .
C7 C 0.4243(3) 0.4301(11) 0.6425(12) 0.023(2) Uiso 1 1 d . . .
H7A H 0.4087 0.5198 0.6521 0.028 Uiso 1 1 calc R . .
C8 C 0.4692(3) 0.5925(12) 0.8036(14) 0.033(3) Uiso 1 1 d . . .
H8A H 0.4772 0.5665 0.9182 0.039 Uiso 1 1 calc R . .
H8B H 0.4466 0.6611 0.7928 0.039 Uiso 1 1 calc R . .
C9 C 0.5000 0.6869(18) 0.7500 0.039(4) Uiso 1 2 d S . .
H9A H 0.5113 0.7552 0.8363 0.047 Uiso 1 1 d R . .
C10 C 0.4066(3) -0.1482(13) 0.4707(14) 0.038(3) Uiso 1 1 d . . .
H10A H 0.4316 -0.1757 0.5181 0.046 Uiso 1 1 calc R . .
C11 C 0.3121(3) 0.2650(12) 0.2533(13) 0.032(3) Uiso 1 1 d . . .
C12 C 0.2818(4) 0.2267(17) 0.3419(19) 0.071(4) Uiso 1 1 d . . .
H12A H 0.2870 0.2789 0.4466 0.107 Uiso 1 1 calc R . .
H12B H 0.2805 0.1104 0.3560 0.107 Uiso 1 1 calc R . .
H12C H 0.2578 0.2655 0.2815 0.107 Uiso 1 1 calc R . .
C13 C 0.3064(4) 0.188(2) 0.090(2) 0.086(5) Uiso 1 1 d . . .
H13A H 0.2816 0.2171 0.0292 0.130 Uiso 1 1 calc R . .
H13B H 0.3081 0.0712 0.1011 0.130 Uiso 1 1 calc R . .
H13C H 0.3257 0.2258 0.0323 0.130 Uiso 1 1 calc R . .
C14 C 0.3094(4) 0.4439(16) 0.222(2) 0.078(5) Uiso 1 1 d . . .
H14A H 0.3129 0.5015 0.3240 0.117 Uiso 1 1 calc R . .
H14B H 0.2846 0.4694 0.1593 0.117 Uiso 1 1 calc R . .
H14C H 0.3288 0.4766 0.1628 0.117 Uiso 1 1 calc R . .

loop_
_atom_site_aniso_label
_atom_site_aniso_U_11
_atom_site_aniso_U_22
_atom_site_aniso_U_33
_atom_site_aniso_U_23
_atom_site_aniso_U_13
_atom_site_aniso_U_12
Pd1 0.0149(6) 0.0265(7) 0.0359(9) 0.000 -0.0024(6) 0.000
S1 0.030(2) 0.0228(16) 0.055(3) 0.0039(13) -0.0052(18) -0.0027(11)
O1 0.056(5) 0.022(4) 0.079(7) -0.003(4) 0.000(5) -0.014(4)
N1 0.009(5) 0.028(5) 0.017(5) -0.002(4) 0.001(4) 0.000(3)

loop_
_atom_type_symbol
_atom_type_description
_atom_type_scat_dispersion_real
_atom_type_scat_dispersion_imag
_atom_type_scat_source
C C 0.0033 0.0016 'International Tables Vol C Tables 4.2.6.8 and 6.1.1.4'
H H 0.0000 0.0000 'International Tables Vol C Tables 4.2.6.8 and 6.1.1.4'
N N 0.0061 0.0033 'International Tables Vol C Tables 4.2.6.8 and 6.1.1.4'
O O 0.0106 0.0060 'International Tables Vol C Tables 4.2.6.8 and 6.1.1.4'
S S 0.1246 0.1234 'International Tables Vol C Tables 4.2.6.8 and 6.1.1.4'
Pd Pd -0.9988 1.0072 'International Tables Vol C Tables 4.2.6.8 and 6.1.1.4'

loop_
_geom_angle_atom_site_label_1
_geom_angle_atom_site_label_2
_geom_angle_atom_site_label_3
_geom_angle
_geom_angle_site_symmetry_1
_geom_angle_site_symmetry_3
_geom_angle_publ_flag
N1 Pd1 N1 91.2(4) . 6_657 ?
N1 Pd1 S1 92.0(2) . . ?
N1 Pd1 S1 175.9(2) 6_657 . ?
N1 Pd1 S1 175.9(2) . 6_657 ?
N1 Pd1 S1 92.0(2) 6_657 6_657 ?
S1 Pd1 S1 84.92(15) . 6_657 ?
C1 S1 Pd1 109.3(4) . . ?
C7 N1 C8 116.4(8) . . ?
C7 N1 Pd1 128.6(6) . . ?
C8 N1 Pd1 114.4(6) . . ?
C6 C1 C2 114.6(10) . . ?
C6 C1 S1 126.1(9) . . ?
C2 C1 S1 119.2(8) . . ?
C1 C2 C3 122.5(10) . . ?
C1 C2 C10 122.0(10) . . ?
C3 C2 C10 115.5(9) . . ?
C4 C3 C2 120.6(10) . . ?
C4 C3 H3A 119.7 . . ?
C2 C3 H3A 119.7 . . ?
C5 C4 C3 118.9(10) . . ?
C5 C4 C11 122.2(9) . . ?
C3 C4 C11 118.8(10) . . ?
C4 C5 C6 120.6(10) . . ?
C4 C5 H5A 119.7 . . ?
C6 C5 H5A 119.7 . . ?
C1 C6 C5 122.7(10) . . ?
C1 C6 C7 123.2(10) . . ?
C5 C6 C7 113.8(9) . . ?
N1 C7 C6 128.9(9) . . ?
N1 C7 H7A 115.6 . . ?
C6 C7 H7A 115.6 . . ?
N1 C8 C9 114.8(9) . . ?
N1 C8 H8A 108.6 . . ?
C9 C8 H8A 108.6 . . ?
N1 C8 H8B 108.6 . . ?
C9 C8 H8B 108.6 . . ?
H8A C8 H8B 107.5 . . ?
C8 C9 C8 116.9(12) . 6_657 ?
C8 C9 H9A 108.3 . . ?
C8 C9 H9A 107.9 6_657 . ?
O1 C10 C2 125.9(11) . . ?
O1 C10 H10A 117.0 . . ?
C2 C10 H10A 117.0 . . ?
C12 C11 C14 105.7(10) . . ?
C12 C11 C13 113.0(11) . . ?
C14 C11 C13 105.2(11) . . ?
C12 C11 C4 109.3(10) . . ?
C14 C11 C4 109.6(10) . . ?
C13 C11 C4 113.7(10) . . ?
C11 C12 H12A 109.5 . . ?
C11 C12 H12B 109.5 . . ?
H12A C12 H12B 109.5 . . ?
C11 C12 H12C 109.5 . . ?
H12A C12 H12C 109.5 . . ?
H12B C12 H12C 109.5 . . ?
C11 C13 H13A 109.5 . . ?
C11 C13 H13B 109.5 . . ?
H13A C13 H13B 109.5 . . ?
C11 C13 H13C 109.5 . . ?
H13A C13 H13C 109.5 . . ?
H13B C13 H13C 109.5 . . ?
C11 C14 H14A 109.5 . . ?
C11 C14 H14B 109.5 . . ?
H14A C14 H14B 109.5 . . ?
C11 C14 H14C 109.5 . . ?
H14A C14 H14C 109.5 . . ?
H14B C14 H14C 109.5 . . ?

loop_
_geom_bond_atom_site_label_1
_geom_bond_atom_site_label_2
_geom_bond_distance
_geom_bond_site_symmetry_2
_geom_bond_publ_flag
Pd1 N1 2.046(7) . ?
Pd1 N1 2.046(7) 6_657 ?
Pd1 S1 2.255(3) . ?
Pd1 S1 2.255(3) 6_657 ?
S1 C1 1.727(11) . ?
O1 C10 1.205(12) . ?
N1 C7 1.304(12) . ?
N1 C8 1.466(12) . ?
C1 C6 1.406(14) . ?
C1 C2 1.409(15) . ?
C2 C3 1.414(15) . ?
C2 C10 1.496(15) . ?
C3 C4 1.388(13) . ?
C3 H3A 0.9500 . ?
C4 C5 1.362(14) . ?
C4 C11 1.534(15) . ?
C5 C6 1.426(14) . ?
C5 H5A 0.9500 . ?
C6 C7 1.455(13) . ?
C7 H7A 0.9500 . ?
C8 C9 1.507(12) . ?
C8 H8A 0.9900 . ?
C8 H8B 0.9900 . ?
C9 C8 1.507(12) 6_657 ?
C9 H9A 0.9600 . ?
C10 H10A 0.9500 . ?
C11 C12 1.483(16) . ?
C11 C14 1.516(15) . ?
C11 C13 1.516(18) . ?
C12 H12A 0.9800 . ?
C12 H12B 0.9800 . ?
C12 H12C 0.9800 . ?
C13 H13A 0.9800 . ?
C13 H13B 0.9800 . ?
C13 H13C 0.9800 . ?
C14 H14A 0.9800 . ?
C14 H14B 0.9800 . ?
C14 H14C 0.9800 . ?

loop_
_geom_torsion_atom_site_label_1
_geom_torsion_atom_site_label_2
_geom_torsion_atom_site_label_3
_geom_torsion_atom_site_label_4
_geom_torsion
_geom_torsion_site_symmetry_1
_geom_torsion_site_symmetry_2
_geom_torsion_site_symmetry_3
_geom_torsion_site_symmetry_4
_geom_torsion_publ_flag
N1 Pd1 S1 C1 31.0(5) . . . . ?
S1 Pd1 S1 C1 -151.7(5) 6_657 . . . ?
N1 Pd1 N1 C7 158.5(10) 6_657 . . . ?
S1 Pd1 N1 C7 -19.0(8) . . . . ?
N1 Pd1 N1 C8 -30.5(5) 6_657 . . . ?
S1 Pd1 N1 C8 152.0(6) . . . . ?
Pd1 S1 C1 C6 -28.4(11) . . . . ?
Pd1 S1 C1 C2 154.1(8) . . . . ?
C6 C1 C2 C3 -4.0(16) . . . . ?
S1 C1 C2 C3 173.8(8) . . . . ?
C6 C1 C2 C10 176.3(10) . . . . ?
S1 C1 C2 C10 -5.9(15) . . . . ?
C1 C2 C3 C4 2.3(17) . . . . ?
C10 C2 C3 C4 -177.9(9) . . . . ?
C2 C3 C4 C5 -0.6(16) . . . . ?
C2 C3 C4 C11 -177.1(9) . . . . ?
C3 C4 C5 C6 0.8(16) . . . . ?
C11 C4 C5 C6 177.2(9) . . . . ?
C2 C1 C6 C5 4.2(16) . . . . ?
S1 C1 C6 C5 -173.4(8) . . . . ?
C2 C1 C6 C7 176.7(10) . . . . ?
S1 C1 C6 C7 -0.9(16) . . . . ?
C4 C5 C6 C1 -2.8(16) . . . . ?
C4 C5 C6 C7 -176.0(10) . . . . ?
C8 N1 C7 C6 -179.3(10) . . . . ?
Pd1 N1 C7 C6 -8.4(16) . . . . ?
C1 C6 C7 N1 25.1(17) . . . . ?
C5 C6 C7 N1 -161.8(10) . . . . ?
C7 N1 C8 C9 -121.0(9) . . . . ?
Pd1 N1 C8 C9 66.8(10) . . . . ?
N1 C8 C9 C8 -35.4(6) . . . 6_657 ?
C1 C2 C10 O1 166.1(12) . . . . ?
C3 C2 C10 O1 -13.7(17) . . . . ?
C5 C4 C11 C12 -96.9(12) . . . . ?
C3 C4 C11 C12 79.4(12) . . . . ?
C5 C4 C11 C14 18.5(15) . . . . ?
C3 C4 C11 C14 -165.2(11) . . . . ?
C5 C4 C11 C13 135.9(12) . . . . ?
C3 C4 C11 C13 -47.8(14) . . . . ?
